data_7112344
loop_
_publ_author_name
'Cheung, Kwong-Chak'
'Wong, Wing-Leung'
'So, Ming-Him'
'Zhou, Zhong-Yuan'
'Yan, Siu-Cheong'
'Wong, Kwok-Yin'

_publ_section_title
;
 A dinuclear ruthenium catalyst with a confined cavity: selectivity in the
 addition of aliphatic carboxylic acids to phenylacetylene.
;
_journal_issue 7
_journal_name_full 'Chemical communications (Cambridge, England)'
_journal_page_first 710
_journal_page_last 712
_journal_paper_doi 10.1039/c2cc38454j
_journal_volume 49
_journal_year 2013
_chemical_formula_sum 'C58 H55 Cl2 F6 N7 O6 Ru2 S2'
_chemical_formula_weight 1397.25
_chemical_name_systematic
;
?
;
_space_group_IT_number 14
_symmetry_cell_setting monoclinic
_symmetry_space_group_name_Hall '-P 2ybc'
_symmetry_space_group_name_H-M 'P 1 21/c 1'
_atom_sites_solution_hydrogens geom
_atom_sites_solution_primary direct
_atom_sites_solution_secondary difmap
_audit_creation_method SHELXL-97
_cell_angle_alpha 90.00
_cell_angle_beta 95.4810(10)
_cell_angle_gamma 90.00
_cell_formula_units_Z 4
_cell_length_a 16.2205(2)
_cell_length_b 14.5792(2)
_cell_length_c 25.0080(3)
_cell_measurement_reflns_used 9992
_cell_measurement_temperature 296(2)
_cell_measurement_theta_max 27.18
_cell_measurement_theta_min 2.41
_cell_volume 5886.90(13)
_computing_cell_refinement 'Bruker SMART'
_computing_data_collection 'Bruker SMART'
_computing_data_reduction 'Bruker SAINT'
_computing_molecular_graphics 'Bruker SHELXTL'
_computing_publication_material 'Bruker SHELXTL'
_computing_structure_refinement 'SHELXL-97 (Sheldrick, 1997)'
_computing_structure_solution 'SHELXS-97 (Sheldrick, 1990)'
_diffrn_ambient_temperature 296(2)
_diffrn_measured_fraction_theta_full 0.996
_diffrn_measured_fraction_theta_max 0.996
_diffrn_measurement_device_type 'CCD area detector'
_diffrn_measurement_method 'phi and omega scans'
_diffrn_radiation_monochromator graphite
_diffrn_radiation_source 'fine-focus sealed tube'
_diffrn_radiation_type MoK\a
_diffrn_radiation_wavelength 0.71073
_diffrn_reflns_av_R_equivalents 0.0488
_diffrn_reflns_av_sigmaI/netI 0.0495
_diffrn_reflns_limit_h_max 20
_diffrn_reflns_limit_h_min -19
_diffrn_reflns_limit_k_max 18
_diffrn_reflns_limit_k_min -18
_diffrn_reflns_limit_l_max 32
_diffrn_reflns_limit_l_min -30
_diffrn_reflns_number 50320
_diffrn_reflns_theta_full 27.37
_diffrn_reflns_theta_max 27.37
_diffrn_reflns_theta_min 1.62
_exptl_absorpt_coefficient_mu 0.750
_exptl_absorpt_correction_T_max 1.000
_exptl_absorpt_correction_T_min 0.700
_exptl_absorpt_correction_type multi-scan
_exptl_absorpt_process_details 'SAINT ver 6.45; SADABS Bruker'
_exptl_crystal_colour gold
_exptl_crystal_density_diffrn 1.577
_exptl_crystal_density_meas 0
_exptl_crystal_density_method 'not measured'
_exptl_crystal_description BLOCK
_exptl_crystal_F_000 2832
_exptl_crystal_size_max 0.36
_exptl_crystal_size_mid 0.34
_exptl_crystal_size_min 0.30
_refine_diff_density_max 0.939
_refine_diff_density_min -0.740
_refine_diff_density_rms 0.100
_refine_ls_extinction_method none
_refine_ls_goodness_of_fit_ref 1.01
_refine_ls_hydrogen_treatment constr
_refine_ls_matrix_type full
_refine_ls_number_parameters 811
_refine_ls_number_reflns 13291
_refine_ls_number_restraints 51
_refine_ls_restrained_S_all 1.03
_refine_ls_R_factor_all 0.0884
_refine_ls_R_factor_gt 0.0550
_refine_ls_shift/su_max 0.006
_refine_ls_shift/su_mean 0.002
_refine_ls_structure_factor_coef Fsqd
_refine_ls_weighting_details 'calc w=1/[\s^2^(Fo^2^)+(0.0800P)^2^+0.0000P] where P=(Fo^2^+2Fc^2^)/3'
_refine_ls_weighting_scheme calc
_refine_ls_wR_factor_gt 0.1520
_refine_ls_wR_factor_ref 0.1699
_reflns_number_gt 9011
_reflns_number_total 13291
_reflns_threshold_expression >2sigma(I)
_cod_duplicate_entry 7108777
_cod_data_source_file c2cc38454j.txt
_cod_data_source_block gary81
_cod_depositor_comments
;
The following automatic conversions were performed:

'_symmetry_cell_setting' value 'Monoclinic' changed to 'monoclinic'
according to
/usr/data/users/saulius/automatic-downloads/retrospective/RSC/lib/dictionaries/cif_core.dic
dictionary named 'cif_core.dic' version 2.4.2 from
2011-04-26.

'_exptl_absorpt_correction_type' value 'multi scan'
changed to 'multi-scan' according to
/usr/data/users/saulius/automatic-downloads/retrospective/RSC/lib/dictionaries/cif_core.dic
dictionary named 'cif_core.dic' version 2.4.2 from 2011-04-26.

Automatic conversion script
Id: cif_fix_values 2281 2013-09-26 08:29:07Z andrius 
;
_cod_original_sg_symbol_H-M P2(1)/c
_cod_database_code 7112344

loop_
_symmetry_equiv_pos_as_xyz
'x, y, z'
'-x, y+1/2, -z+1/2'
'-x, -y, -z'
'x, -y-1/2, z-1/2'

loop_
_atom_site_label
_atom_site_type_symbol
_atom_site_fract_x
_atom_site_fract_y
_atom_site_fract_z
_atom_site_U_iso_or_equiv
_atom_site_adp_type
_atom_site_occupancy
_atom_site_symmetry_multiplicity
_atom_site_calc_flag
_atom_site_refinement_flags
_atom_site_disorder_assembly
_atom_site_disorder_group
Ru1 Ru 0.212902(8) 0.360363(10) 0.306896(6) 0.03658(4) Uani 1 1 d . . .
Ru2 Ru -0.345558(9) 0.290949(11) 0.325885(6) 0.04393(4) Uani 1 1 d . . .
Cl1 Cl 0.13335(3) 0.23631(3) 0.26584(2) 0.05520(15) Uani 1 1 d . . .
Cl2 Cl -0.26170(3) 0.17225(4) 0.29184(2) 0.06079(16) Uani 1 1 d . . .
N1 N 0.12448(8) 0.44387(10) 0.26402(5) 0.0384(4) Uani 1 1 d . . .
N2 N 0.12740(8) 0.36336(9) 0.36500(6) 0.0354(4) Uani 1 1 d . . .
N3 N 0.08360(8) 0.51375(9) 0.34332(5) 0.0342(4) Uani 1 1 d . . .
N4 N -0.28035(8) 0.38205(10) 0.28168(5) 0.0360(4) Uani 1 1 d . . .
N5 N -0.24623(10) 0.31524(11) 0.38355(6) 0.0461(5) Uani 1 1 d . . .
N6 N -0.23414(8) 0.47117(10) 0.35829(5) 0.0355(4) Uani 1 1 d . . .
C1 C 0.11671(13) 0.43688(15) 0.20977(8) 0.0575(6) Uani 1 1 d . . .
H1A H 0.1477 0.3926 0.1939 0.069 Uiso 1 1 calc R . .
C2 C 0.06561(15) 0.49171(16) 0.17748(8) 0.0700(8) Uani 1 1 d . . .
H2A H 0.0632 0.4861 0.1403 0.084 Uiso 1 1 calc R . .
C3 C 0.01771(14) 0.55533(16) 0.20033(8) 0.0659(7) Uani 1 1 d . . .
H3A H -0.0177 0.5936 0.1791 0.079 Uiso 1 1 calc R . .
C4 C 0.02331(12) 0.56120(14) 0.25568(8) 0.0523(6) Uani 1 1 d . . .
H4A H -0.0094 0.6032 0.2721 0.063 Uiso 1 1 calc R . .
C5 C 0.07703(10) 0.50532(12) 0.28679(7) 0.0370(5) Uani 1 1 d . . .
C6 C 0.12497(11) 0.28838(13) 0.39710(8) 0.0491(6) Uani 1 1 d . . .
H6A H 0.1453 0.2331 0.3853 0.059 Uiso 1 1 calc R . .
C7 C 0.09374(13) 0.29073(15) 0.44623(8) 0.0568(6) Uani 1 1 d . . .
H7A H 0.0919 0.2382 0.4672 0.068 Uiso 1 1 calc R . .
C8 C 0.06509(12) 0.37430(14) 0.46343(8) 0.0507(6) Uani 1 1 d . . .
H8A H 0.0471 0.3796 0.4975 0.061 Uiso 1 1 calc R . .
C9 C 0.06342(11) 0.44855(13) 0.43033(7) 0.0431(5) Uani 1 1 d . . .
H9A H 0.0437 0.5045 0.4416 0.052 Uiso 1 1 calc R . .
C10 C 0.09127(10) 0.44042(11) 0.37958(6) 0.0344(5) Uani 1 1 d . . .
C11 C 0.07314(10) 0.60543(11) 0.36379(6) 0.0348(5) Uani 1 1 d . . .
C12 C 0.14034(11) 0.66109(12) 0.36956(7) 0.0405(5) Uani 1 1 d . . .
H12A H 0.1910 0.6394 0.3603 0.049 Uiso 1 1 calc R . .
C13 C 0.13496(11) 0.75173(13) 0.38944(7) 0.0449(5) Uani 1 1 d . . .
H13A H 0.1818 0.7888 0.3930 0.054 Uiso 1 1 calc R . .
C14 C 0.06155(11) 0.78454(12) 0.40325(7) 0.0422(5) Uani 1 1 d . . .
H14A H 0.0589 0.8437 0.4168 0.051 Uiso 1 1 calc R . .
C15 C -0.01146(11) 0.72991(11) 0.39727(7) 0.0365(5) Uani 1 1 d . . .
C16 C -0.08668(11) 0.76071(12) 0.41142(7) 0.0390(5) Uani 1 1 d . . .
H16A H -0.0898 0.8198 0.4250 0.047 Uiso 1 1 calc R . .
C17 C -0.15787(11) 0.70756(11) 0.40625(6) 0.0371(5) Uani 1 1 d . . .
C18 C -0.23394(11) 0.74118(13) 0.42272(7) 0.0473(5) Uani 1 1 d . . .
H18A H -0.2358 0.7997 0.4373 0.057 Uiso 1 1 calc R . .
C19 C -0.30320(12) 0.68960(14) 0.41751(8) 0.0516(6) Uani 1 1 d . . .
H19A H -0.3524 0.7127 0.4284 0.062 Uiso 1 1 calc R . .
C20 C -0.30111(11) 0.60018(13) 0.39554(7) 0.0444(5) Uani 1 1 d . . .
H20A H -0.3492 0.5651 0.3920 0.053 Uiso 1 1 calc R . .
C21 C -0.23050(10) 0.56504(12) 0.37971(7) 0.0369(5) Uani 1 1 d . . .
C22 C -0.15475(10) 0.61604(11) 0.38477(6) 0.0333(4) Uani 1 1 d . . .
C23 C -0.07853(10) 0.58304(11) 0.37083(6) 0.0345(4) Uani 1 1 d . . .
H23A H -0.0756 0.5238 0.3573 0.041 Uiso 1 1 calc R . .
C24 C -0.00744(10) 0.63625(11) 0.37665(6) 0.0330(4) Uani 1 1 d . . .
C25 C -0.21634(10) 0.39935(12) 0.39536(7) 0.0367(5) Uani 1 1 d . . .
C26 C -0.16983(11) 0.41607(13) 0.44400(7) 0.0444(5) Uani 1 1 d . . .
H26A H -0.1519 0.4753 0.4527 0.053 Uiso 1 1 calc R . .
C27 C -0.15033(13) 0.34577(14) 0.47903(8) 0.0574(7) Uani 1 1 d . . .
H27A H -0.1216 0.3570 0.5124 0.069 Uiso 1 1 calc R . .
C28 C -0.17389(16) 0.25787(16) 0.46414(9) 0.0725(8) Uani 1 1 d . . .
H28A H -0.1577 0.2081 0.4860 0.087 Uiso 1 1 calc R . .
C29 C -0.22149(15) 0.24538(15) 0.41673(9) 0.0665(7) Uani 1 1 d . . .
H29A H -0.2376 0.1861 0.4068 0.080 Uiso 1 1 calc R . .
C30 C -0.24591(9) 0.45983(12) 0.30198(6) 0.0353(5) Uani 1 1 d . . .
C31 C -0.22282(11) 0.52936(13) 0.26856(7) 0.0438(5) Uani 1 1 d . . .
H31A H -0.2006 0.5836 0.2832 0.053 Uiso 1 1 calc R . .
C32 C -0.23298(12) 0.51773(14) 0.21351(7) 0.0514(6) Uani 1 1 d . . .
H32A H -0.2185 0.5642 0.1907 0.062 Uiso 1 1 calc R . .
C33 C -0.26539(12) 0.43505(14) 0.19260(7) 0.0499(6) Uani 1 1 d . . .
H33A H -0.2718 0.4249 0.1557 0.060 Uiso 1 1 calc R . .
C34 C -0.28739(11) 0.36980(13) 0.22727(7) 0.0445(5) Uani 1 1 d . . .
H34A H -0.3081 0.3144 0.2134 0.053 Uiso 1 1 calc R . .
C35 C 0.31966(11) 0.34851(15) 0.25917(7) 0.0585(7) Uani 1 1 d D . .
C36 C 0.31296(11) 0.43921(15) 0.27870(8) 0.0525(6) Uani 1 1 d . . .
H36A H 0.2993 0.4886 0.2528 0.063 Uiso 1 1 calc R . .
C37 C 0.31223(10) 0.45856(13) 0.33370(7) 0.0438(5) Uani 1 1 d . . .
H37A H 0.2970 0.5203 0.3446 0.053 Uiso 1 1 calc R . .
C38 C 0.31566(10) 0.38792(14) 0.37157(7) 0.0449(5) Uani 1 1 d D . .
C39 C 0.32041(11) 0.29572(14) 0.35277(9) 0.0546(6) Uani 1 1 d . . .
H39A H 0.3116 0.2448 0.3772 0.066 Uiso 1 1 calc R . .
C40 C 0.32222(11) 0.27848(15) 0.29813(9) 0.0617(7) Uani 1 1 d . . .
H40A H 0.3143 0.2151 0.2856 0.074 Uiso 1 1 calc R . .
C41 C 0.31917(15) 0.3264(2) 0.19979(8) 0.0910(9) Uani 1 1 d D . .
H41A H 0.3750 0.3256 0.1901 0.137 Uiso 1 1 calc R . .
H41B H 0.2880 0.3723 0.1791 0.137 Uiso 1 1 calc R . .
H41C H 0.2942 0.2674 0.1927 0.137 Uiso 1 1 calc R . .
C42 C 0.31743(10) 0.40412(14) 0.43152(7) 0.0598(7) Uani 1 1 d D . .
H42A H 0.2804 0.3591 0.4458 0.072 Uiso 1 1 calc R . .
C43 C 0.29013(15) 0.49704(15) 0.44776(9) 0.0798(9) Uani 1 1 d D . .
H43A H 0.2931 0.5006 0.4862 0.120 Uiso 1 1 calc R . .
H43B H 0.2341 0.5075 0.4329 0.120 Uiso 1 1 calc R . .
H43C H 0.3256 0.5428 0.4345 0.120 Uiso 1 1 calc R . .
C44 C 0.40418(13) 0.3855(2) 0.45747(9) 0.0936(11) Uani 1 1 d D . .
H44A H 0.4057 0.3951 0.4955 0.140 Uiso 1 1 calc R . .
H44B H 0.4425 0.4264 0.4427 0.140 Uiso 1 1 calc R . .
H44C H 0.4192 0.3232 0.4506 0.140 Uiso 1 1 calc R . .
C45 C -0.45634(11) 0.37927(14) 0.30977(9) 0.0617(7) Uani 1 1 d D . .
C46 C -0.43925(12) 0.36896(15) 0.36491(9) 0.0615(7) Uani 1 1 d . . .
H46A H -0.4222 0.4225 0.3870 0.074 Uiso 1 1 calc R . .
C47 C -0.43169(15) 0.28119(18) 0.38740(10) 0.0755(8) Uani 1 1 d . . .
H47A H -0.4086 0.2758 0.4249 0.091 Uiso 1 1 calc R . .
C48 C -0.44153(14) 0.20025(15) 0.35667(10) 0.0779(8) Uani 1 1 d D . .
C49 C -0.45717(13) 0.21336(17) 0.30040(11) 0.0796(8) Uani 1 1 d . . .
H49A H -0.4525 0.1604 0.2767 0.096 Uiso 1 1 calc R . .
C50 C -0.46583(12) 0.30007(18) 0.27737(10) 0.0701(8) Uani 1 1 d . . .
H50A H -0.4671 0.3062 0.2383 0.084 Uiso 1 1 calc R . .
C51 C -0.46029(14) 0.47427(15) 0.28568(11) 0.0871(10) Uani 1 1 d D . .
H51A H -0.5163 0.4963 0.2835 0.131 Uiso 1 1 calc R . .
H51B H -0.4420 0.4722 0.2503 0.131 Uiso 1 1 calc R . .
H51C H -0.4251 0.5148 0.3079 0.131 Uiso 1 1 calc R . .
C52 C -0.43853(14) 0.10967(15) 0.38898(13) 0.1382(15) Uani 1 1 d D . .
H52A H -0.4059 0.1154 0.4239 0.166 Uiso 1 1 calc R . .
C53 C -0.4098(3) 0.0349(2) 0.35690(16) 0.212(3) Uani 1 1 d D . .
H53A H -0.4076 -0.0207 0.3775 0.318 Uiso 1 1 calc R . .
H53B H -0.3555 0.0490 0.3469 0.318 Uiso 1 1 calc R . .
H53C H -0.4473 0.0271 0.3251 0.318 Uiso 1 1 calc R . .
C54 C -0.52623(18) 0.0829(3) 0.3944(3) 0.365(3) Uani 1 1 d D . .
H54A H -0.5272 0.0267 0.4143 0.547 Uiso 1 1 calc R . .
H54B H -0.5549 0.0745 0.3594 0.547 Uiso 1 1 calc R . .
H54C H -0.5529 0.1304 0.4130 0.547 Uiso 1 1 calc R . .
N7 N -0.06615(12) 0.34927(16) 0.33663(10) 0.0945(8) Uani 1 1 d . . .
C57 C -0.07234(12) 0.32700(16) 0.29407(10) 0.0638(7) Uani 1 1 d . . .
C58 C -0.08146(16) 0.3014(2) 0.23978(10) 0.0928(10) Uani 1 1 d . . .
H58A H -0.0320 0.2712 0.2309 0.111 Uiso 1 1 calc R . .
H58B H -0.0910 0.3551 0.2178 0.111 Uiso 1 1 calc R . .
H58C H -0.1277 0.2604 0.2335 0.111 Uiso 1 1 calc R . .
S1 S -0.55196(4) 0.68479(5) 0.37416(3) 0.0741(2) Uani 1 1 d D . .
O1 O -0.49678(13) 0.73202(14) 0.34287(8) 0.1318(8) Uani 1 1 d D . .
O2 O -0.51627(11) 0.60758(12) 0.40154(8) 0.0979(7) Uani 1 1 d D . .
O3 O -0.63383(11) 0.67314(14) 0.34917(9) 0.1180(8) Uani 1 1 d D . .
C55 C -0.56523(13) 0.76620(15) 0.42677(9) 0.1047(12) Uani 1 1 d D . .
F1 F -0.61187(14) 0.73435(18) 0.46050(8) 0.1997(12) Uani 1 1 d D . .
F2 F -0.59847(16) 0.83953(13) 0.40648(10) 0.1913(9) Uani 1 1 d D . .
F3 F -0.49732(11) 0.78786(15) 0.45390(8) 0.1497(9) Uani 1 1 d D . .
S2 S 0.18912(11) 0.03388(10) 0.45461(6) 0.1110(6) Uani 0.4677(12) 1 d PD A 1
O4 O 0.13923(17) 0.0845(2) 0.48666(12) 0.0911(14) Uani 0.4677(12) 1 d PD A 1
O5 O 0.1540(4) 0.0536(3) 0.40004(12) 0.200(3) Uani 0.4677(12) 1 d PD A 1
O6 O 0.1877(3) -0.06261(18) 0.46042(18) 0.1294(18) Uani 0.4677(12) 1 d PD A 1
C56 C 0.29348(18) 0.06693(18) 0.47379(11) 0.125(2) Uani 0.4677(12) 1 d PD A 1
F4 F 0.3350(2) 0.0711(3) 0.51909(12) 0.179(2) Uani 0.4677(12) 1 d PD A 1
F5 F 0.2904(3) 0.15259(17) 0.46339(17) 0.1574(17) Uani 0.4677(12) 1 d PD A 1
F6 F 0.3393(2) 0.0228(3) 0.44505(15) 0.237(2) Uani 0.4677(12) 1 d PD A 1
S2' S 0.20495(10) 0.04180(10) 0.44857(6) 0.0982(6) Uani 0.5323(12) 1 d PD A 2
O4' O 0.1648(2) 0.0675(3) 0.49303(12) 0.1629(17) Uani 0.5323(12) 1 d PD A 2
O5' O 0.2426(2) 0.10374(18) 0.41228(10) 0.0990(13) Uani 0.5323(12) 1 d PD A 2
O6' O 0.1772(3) -0.04226(18) 0.42255(14) 0.1418(16) Uani 0.5323(12) 1 d PD A 2
C56' C 0.28204(17) 0.00085(17) 0.49547(11) 0.131(3) Uani 0.5323(12) 1 d PD A 2
F4' F 0.3077(3) 0.0694(2) 0.52186(16) 0.2630(19) Uani 0.5323(12) 1 d PD A 2
F5' F 0.34231(17) -0.0336(2) 0.47597(15) 0.1767(18) Uani 0.5323(12) 1 d PD A 2
F6' F 0.2538(3) -0.0451(2) 0.53110(13) 0.225(2) Uani 0.5323(12) 1 d PD A 2

loop_
_atom_site_aniso_label
_atom_site_aniso_U_11
_atom_site_aniso_U_22
_atom_site_aniso_U_33
_atom_site_aniso_U_23
_atom_site_aniso_U_13
_atom_site_aniso_U_12
Ru1 0.03294(6) 0.03172(7) 0.04526(8) -0.00359(6) 0.00461(6) 0.00282(5)
Ru2 0.04605(7) 0.04447(9) 0.04058(8) -0.00171(7) 0.00058(6) -0.01345(6)
Cl1 0.0467(2) 0.0374(2) 0.0805(3) -0.0185(2) 0.0007(2) -0.0015(2)
Cl2 0.0694(3) 0.0408(3) 0.0702(3) -0.0102(3) -0.0035(3) -0.0011(2)
N1 0.0416(7) 0.0370(8) 0.0363(7) -0.0054(7) 0.0018(6) 0.0070(6)
N2 0.0335(6) 0.0273(7) 0.0460(8) 0.0037(6) 0.0071(6) 0.0042(6)
N3 0.0384(7) 0.0290(7) 0.0351(7) -0.0002(6) 0.0037(6) 0.0070(6)
N4 0.0359(7) 0.0365(8) 0.0351(7) -0.0006(6) 0.0005(6) -0.0043(6)
N5 0.0594(9) 0.0376(8) 0.0393(8) 0.0024(7) -0.0067(7) -0.0058(7)
N6 0.0398(7) 0.0347(7) 0.0319(7) -0.0023(6) 0.0020(6) -0.0055(6)
C1 0.0699(12) 0.0582(12) 0.0453(10) -0.0115(10) 0.0100(9) 0.0188(10)
C2 0.0962(16) 0.0805(15) 0.0311(10) -0.0013(11) -0.0049(10) 0.0288(13)
C3 0.0852(14) 0.0686(14) 0.0419(11) 0.0029(11) -0.0042(10) 0.0306(11)
C4 0.0622(11) 0.0502(11) 0.0441(10) -0.0019(9) 0.0031(9) 0.0203(9)
C5 0.0345(8) 0.0370(9) 0.0388(9) -0.0028(8) 0.0008(7) 0.0013(7)
C6 0.0519(10) 0.0335(10) 0.0629(12) 0.0091(9) 0.0108(9) 0.0027(8)
C7 0.0650(12) 0.0510(12) 0.0553(11) 0.0180(10) 0.0108(10) -0.0011(10)
C8 0.0503(10) 0.0575(12) 0.0449(10) 0.0113(10) 0.0080(8) 0.0048(9)
C9 0.0444(9) 0.0414(10) 0.0435(9) 0.0011(9) 0.0048(8) 0.0046(8)
C10 0.0341(8) 0.0325(9) 0.0357(8) 0.0024(7) -0.0008(7) -0.0036(7)
C11 0.0416(8) 0.0281(8) 0.0347(8) -0.0004(7) 0.0036(7) 0.0005(7)
C12 0.0369(8) 0.0367(10) 0.0473(10) 0.0015(8) 0.0016(8) -0.0013(7)
C13 0.0467(9) 0.0378(10) 0.0495(10) -0.0004(9) 0.0013(8) -0.0125(8)
C14 0.0558(10) 0.0266(9) 0.0430(10) 0.0005(8) -0.0019(8) -0.0053(8)
C15 0.0483(9) 0.0283(9) 0.0324(8) -0.0027(7) 0.0001(7) -0.0006(7)
C16 0.0543(9) 0.0290(9) 0.0333(8) -0.0065(7) 0.0021(7) 0.0037(8)
C17 0.0487(9) 0.0318(9) 0.0307(8) -0.0022(7) 0.0027(7) 0.0055(7)
C18 0.0580(10) 0.0433(10) 0.0415(9) -0.0093(9) 0.0089(8) 0.0149(9)
C19 0.0487(9) 0.0555(12) 0.0523(11) -0.0073(10) 0.0134(8) 0.0098(9)
C20 0.0416(9) 0.0450(10) 0.0480(10) -0.0003(9) 0.0115(8) -0.0004(8)
C21 0.0452(9) 0.0306(9) 0.0348(8) 0.0015(7) 0.0036(7) 0.0007(7)
C22 0.0405(8) 0.0298(8) 0.0294(8) -0.0047(7) 0.0020(7) 0.0014(7)
C23 0.0440(8) 0.0262(8) 0.0331(8) -0.0053(7) 0.0020(7) 0.0031(7)
C24 0.0382(8) 0.0273(8) 0.0326(8) -0.0013(7) -0.0017(7) 0.0000(7)
C25 0.0403(8) 0.0365(9) 0.0333(8) 0.0008(8) 0.0027(7) -0.0046(7)
C26 0.0581(10) 0.0387(10) 0.0356(9) 0.0003(8) 0.0013(8) -0.0056(9)
C27 0.0701(12) 0.0608(13) 0.0383(10) 0.0074(10) -0.0111(9) -0.0091(11)
C28 0.1019(17) 0.0504(12) 0.0587(13) 0.0198(11) -0.0258(12) -0.0080(12)
C29 0.0977(16) 0.0396(11) 0.0573(13) 0.0045(10) -0.0182(12) -0.0106(11)
C30 0.0288(7) 0.0409(9) 0.0360(8) -0.0021(8) 0.0017(6) 0.0021(7)
C31 0.0506(9) 0.0391(10) 0.0409(9) 0.0010(8) -0.0005(8) -0.0089(8)
C32 0.0630(11) 0.0534(12) 0.0375(9) 0.0072(9) 0.0042(9) -0.0067(10)
C33 0.0625(11) 0.0547(12) 0.0320(9) -0.0016(9) 0.0012(8) -0.0058(10)
C34 0.0468(9) 0.0484(11) 0.0372(9) -0.0105(9) -0.0010(8) -0.0058(8)
C35 0.0375(9) 0.0798(15) 0.0594(12) -0.0164(11) 0.0110(8) -0.0041(10)
C36 0.0420(9) 0.0626(13) 0.0534(11) 0.0054(10) 0.0081(8) -0.0096(9)
C37 0.0360(8) 0.0396(10) 0.0546(11) -0.0022(9) -0.0008(8) -0.0004(8)
C38 0.0315(8) 0.0526(11) 0.0494(10) 0.0019(9) -0.0021(8) -0.0010(8)
C39 0.0395(9) 0.0443(11) 0.0781(14) 0.0030(11) -0.0039(10) 0.0049(8)
C40 0.0328(9) 0.0591(12) 0.0919(15) -0.0245(12) -0.0008(10) 0.0096(9)
C41 0.0611(13) 0.150(2) 0.0651(13) -0.0419(15) 0.0209(10) 0.0000(15)
C42 0.0447(10) 0.0855(16) 0.0496(11) 0.0070(12) 0.0058(9) -0.0027(11)
C43 0.0654(13) 0.121(2) 0.0526(12) -0.0279(14) 0.0021(11) 0.0026(14)
C44 0.0611(14) 0.161(3) 0.0560(14) 0.0145(17) -0.0092(12) 0.0136(16)
C45 0.0311(9) 0.0871(16) 0.0670(13) 0.0050(12) 0.0047(9) -0.0067(10)
C46 0.0525(10) 0.0626(13) 0.0725(13) -0.0134(11) 0.0227(9) -0.0141(10)
C47 0.0795(14) 0.0884(18) 0.0623(13) 0.0057(13) 0.0253(11) -0.0140(13)
C48 0.0747(13) 0.0695(15) 0.0943(16) -0.0005(13) 0.0332(12) -0.0281(11)
C49 0.0546(11) 0.0793(15) 0.1052(18) -0.0364(14) 0.0089(12) -0.0308(11)
C50 0.0400(10) 0.1031(18) 0.0654(13) -0.0151(14) -0.0040(10) -0.0155(11)
C51 0.0513(12) 0.0899(18) 0.119(2) 0.0245(17) 0.0045(13) 0.0163(12)
C52 0.132(2) 0.0626(17) 0.233(4) -0.020(2) 0.082(2) -0.0317(17)
C53 0.329(6) 0.102(3) 0.218(5) -0.007(3) 0.097(4) -0.027(4)
C54 0.233(3) 0.110(3) 0.799(8) 0.169(3) 0.296(4) 0.009(2)
N7 0.0572(11) 0.1202(17) 0.1063(15) -0.0466(13) 0.0086(11) -0.0140(12)
C57 0.0404(10) 0.0690(13) 0.0808(14) -0.0281(12) -0.0007(10) 0.0019(10)
C58 0.0702(15) 0.123(2) 0.0837(17) -0.0327(17) 0.0010(13) 0.0158(15)
S1 0.0785(4) 0.0780(4) 0.0628(3) 0.0165(3) -0.0084(3) -0.0169(3)
O1 0.1680(18) 0.122 0.1040(15) 0.0338(12) 0.0076(13) -0.0675(13)
O2 0.1040(13) 0.0863(12) 0.1025(13) 0.0120(11) 0.0048(11) 0.0240(11)
O3 0.1064(13) 0.1021(14) 0.1334(16) 0.0189(13) -0.0512(12) -0.0301(12)
C55 0.096(2) 0.085(2) 0.130(3) 0.0049(19) -0.0064(19) 0.0210(17)
F1 0.201(2) 0.241(3) 0.1708(18) -0.0590(18) 0.0915(14) 0.005(2)
F2 0.238(2) 0.1124(14) 0.206 -0.0285(16) -0.0726(19) 0.0677(15)
F3 0.1380(15) 0.1488(17) 0.1486(15) -0.0552(13) -0.0571(12) 0.0074(13)
S2 0.1239(13) 0.0772(9) 0.1267(12) -0.0606(8) -0.0143(10) 0.0181(9)
O4 0.0696(18) 0.066(2) 0.136(3) -0.012(2) 0.002(2) 0.0430(15)
O5 0.197(7) 0.241(7) 0.152(5) -0.034(5) -0.036(4) 0.068(5)
O6 0.122(3) 0.084(3) 0.179(5) -0.027(3) -0.001(3) -0.021(3)
C56 0.131(4) 0.124(5) 0.132(5) -0.042(4) 0.069(3) -0.049(4)
F4 0.111(3) 0.164(3) 0.256(6) 0.033(4) -0.020(4) -0.013(3)
F5 0.214(4) 0.127(3) 0.138(3) 0.010(3) 0.049(3) -0.056(3)
F6 0.206(4) 0.301(6) 0.226(6) -0.135(4) 0.130(3) -0.067(4)
S2' 0.1285(12) 0.0797(10) 0.0879(10) -0.0057(9) 0.0178(9) 0.0116(9)
O4' 0.158(3) 0.143(3) 0.201(4) -0.095(3) 0.090(3) -0.061(3)
O5' 0.159(3) 0.0728(19) 0.0641(18) 0.0419(15) 0.0038(19) -0.029(2)
O6' 0.199(4) 0.096(2) 0.142(3) -0.078(2) 0.076(3) -0.071(2)
C56' 0.201(6) 0.050(3) 0.144(5) 0.004(3) 0.024(5) 0.052(3)
F4' 0.243(4) 0.220(4) 0.288(4) -0.147(3) -0.171(3) 0.133(3)
F5' 0.155(3) 0.167(3) 0.219(4) 0.045(3) 0.070(3) 0.100(2)
F6' 0.261(5) 0.231(4) 0.187(3) 0.160(2) 0.037(3) 0.016(4)

loop_
_atom_type_symbol
_atom_type_description
_atom_type_scat_dispersion_real
_atom_type_scat_dispersion_imag
_atom_type_scat_source
C C 0.0033 0.0016 'International Tables Vol C Tables 4.2.6.8 and 6.1.1.4'
H H 0.0000 0.0000 'International Tables Vol C Tables 4.2.6.8 and 6.1.1.4'
N N 0.0061 0.0033 'International Tables Vol C Tables 4.2.6.8 and 6.1.1.4'
O O 0.0106 0.0060 'International Tables Vol C Tables 4.2.6.8 and 6.1.1.4'
F F 0.0171 0.0103 'International Tables Vol C Tables 4.2.6.8 and 6.1.1.4'
S S 0.1246 0.1234 'International Tables Vol C Tables 4.2.6.8 and 6.1.1.4'
Cl Cl 0.1484 0.1585 'International Tables Vol C Tables 4.2.6.8 and 6.1.1.4'
Ru Ru -1.2594 0.8363 'International Tables Vol C Tables 4.2.6.8 and 6.1.1.4'

loop_
_geom_angle_atom_site_label_1
_geom_angle_atom_site_label_2
_geom_angle_atom_site_label_3
_geom_angle
N1 Ru1 N2 82.95(5)
N1 Ru1 C36 91.30(7)
N2 Ru1 C36 141.24(7)
N1 Ru1 C40 142.65(7)
N2 Ru1 C40 132.98(7)
C36 Ru1 C40 67.21(8)
N1 Ru1 C35 107.66(7)
N2 Ru1 C35 168.81(6)
C36 Ru1 C35 37.90(8)
C40 Ru1 C35 37.63(8)
N1 Ru1 C39 169.30(7)
N2 Ru1 C39 100.98(7)
C36 Ru1 C39 79.39(7)
C40 Ru1 C39 37.13(8)
C35 Ru1 C39 67.95(8)
N1 Ru1 C37 102.84(6)
N2 Ru1 C37 106.66(6)
C36 Ru1 C37 37.48(7)
C40 Ru1 C37 78.91(7)
C35 Ru1 C37 68.11(7)
C39 Ru1 C37 66.54(7)
N1 Ru1 C38 133.56(6)
N2 Ru1 C38 89.53(6)
C36 Ru1 C38 67.10(7)
C40 Ru1 C38 67.22(7)
C35 Ru1 C38 80.58(7)
C39 Ru1 C38 37.43(7)
C37 Ru1 C38 36.52(7)
N1 Ru1 Cl1 84.55(4)
N2 Ru1 Cl1 87.02(4)
C36 Ru1 Cl1 130.71(6)
C40 Ru1 Cl1 87.31(6)
C35 Ru1 Cl1 97.34(6)
C39 Ru1 Cl1 105.50(5)
C37 Ru1 Cl1 165.02(5)
C38 Ru1 Cl1 140.93(5)
N4 Ru2 N5 81.99(6)
N4 Ru2 C47 144.05(8)
N5 Ru2 C47 91.60(8)
N4 Ru2 C49 128.81(8)
N5 Ru2 C49 148.82(8)
C47 Ru2 C49 66.52(10)
N4 Ru2 C50 97.90(7)
N5 Ru2 C50 162.88(8)
C47 Ru2 C50 78.40(9)
C49 Ru2 C50 37.03(9)
N4 Ru2 C46 108.27(7)
N5 Ru2 C46 97.25(7)
C47 Ru2 C46 37.24(9)
C49 Ru2 C46 78.94(9)
C50 Ru2 C46 66.41(8)
N4 Ru2 C45 88.68(7)
N5 Ru2 C45 125.87(7)
C47 Ru2 C45 66.61(9)
C49 Ru2 C45 67.15(8)
C50 Ru2 C45 37.25(9)
C46 Ru2 C45 36.65(8)
N4 Ru2 C48 165.26(7)
N5 Ru2 C48 112.30(7)
C47 Ru2 C48 37.20(9)
C49 Ru2 C48 37.48(9)
C50 Ru2 C48 67.40(9)
C46 Ru2 C48 67.63(8)
C45 Ru2 C48 80.04(8)
N4 Ru2 Cl2 86.44(4)
N5 Ru2 Cl2 86.64(5)
C47 Ru2 Cl2 128.68(7)
C49 Ru2 Cl2 90.29(7)
C50 Ru2 Cl2 110.46(7)
C46 Ru2 Cl2 165.14(6)
C45 Ru2 Cl2 146.04(6)
C48 Ru2 Cl2 97.60(6)
C5 N1 C1 118.21(15)
C5 N1 Ru1 124.22(11)
C1 N1 Ru1 117.54(12)
C10 N2 C6 118.54(15)
C10 N2 Ru1 122.84(11)
C6 N2 Ru1 116.72(11)
C10 N3 C5 125.13(14)
C10 N3 C11 118.84(13)
C5 N3 C11 115.73(13)
C30 N4 C34 118.63(15)
C30 N4 Ru2 123.56(11)
C34 N4 Ru2 116.58(11)
C25 N5 C29 118.33(16)
C25 N5 Ru2 123.11(12)
C29 N5 Ru2 117.45(13)
C25 N6 C30 124.62(14)
C25 N6 C21 116.97(13)
C30 N6 C21 118.01(13)
C2 C1 N1 122.94(19)
C2 C1 H1A 118.5
N1 C1 H1A 118.5
C1 C2 C3 119.21(19)
C1 C2 H2A 120.4
C3 C2 H2A 120.4
C2 C3 C4 118.33(19)
C2 C3 H3A 120.8
C4 C3 H3A 120.8
C5 C4 C3 120.45(19)
C5 C4 H4A 119.8
C3 C4 H4A 119.8
N1 C5 C4 120.81(16)
N1 C5 N3 119.40(14)
C4 C5 N3 119.78(16)
N2 C6 C7 122.85(18)
N2 C6 H6A 118.6
C7 C6 H6A 118.6
C6 C7 C8 117.54(19)
C6 C7 H7A 121.2
C8 C7 H7A 121.2
C9 C8 C7 119.85(19)
C9 C8 H8A 120.1
C7 C8 H8A 120.1
C8 C9 C10 119.82(17)
C8 C9 H9A 120.1
C10 C9 H9A 120.1
N2 C10 C9 120.67(16)
N2 C10 N3 118.71(15)
C9 C10 N3 120.60(15)
C12 C11 N3 118.05(15)
C12 C11 C24 121.65(15)
N3 C11 C24 120.29(14)
C11 C12 C13 121.30(16)
C11 C12 H12A 119.4
C13 C12 H12A 119.3
C14 C13 C12 120.16(17)
C14 C13 H13A 119.9
C12 C13 H13A 119.9
C13 C14 C15 121.15(16)
C13 C14 H14A 119.4
C15 C14 H14A 119.4
C16 C15 C14 122.63(16)
C16 C15 C24 117.72(15)
C14 C15 C24 119.64(15)
C15 C16 C17 122.96(16)
C15 C16 H16A 118.5
C17 C16 H16A 118.5
C16 C17 C18 121.17(16)
C16 C17 C22 119.58(16)
C18 C17 C22 119.25(16)
C19 C18 C17 121.14(18)
C19 C18 H18A 119.4
C17 C18 H18A 119.4
C18 C19 C20 120.03(18)
C18 C19 H19A 120.0
C20 C19 H19A 120.0
C21 C20 C19 121.07(17)
C21 C20 H20A 119.5
C19 C20 H20A 119.5
C20 C21 C22 121.52(16)
C20 C21 N6 117.09(15)
C22 C21 N6 121.37(15)
C23 C22 C21 124.74(15)
C23 C22 C17 118.29(15)
C21 C22 C17 116.97(15)
C24 C23 C22 121.77(15)
C24 C23 H23A 119.1
C22 C23 H23A 119.1
C23 C24 C11 124.26(15)
C23 C24 C15 119.65(15)
C11 C24 C15 116.09(14)
N5 C25 C26 120.50(16)
N5 C25 N6 119.16(14)
C26 C25 N6 120.33(15)
C27 C26 C25 120.19(18)
C27 C26 H26A 119.9
C25 C26 H26A 119.9
C26 C27 C28 118.89(18)
C26 C27 H27A 120.6
C28 C27 H27A 120.5
C29 C28 C27 118.6(2)
C29 C28 H28A 120.7
C27 C28 H28A 120.7
N5 C29 C28 122.9(2)
N5 C29 H29A 118.5
C28 C29 H29A 118.5
N4 C30 C31 121.06(15)
N4 C30 N6 119.18(15)
C31 C30 N6 119.76(15)
C32 C31 C30 119.81(17)
C32 C31 H31A 120.1
C30 C31 H31A 120.1
C31 C32 C33 118.95(18)
C31 C32 H32A 120.5
C33 C32 H32A 120.5
C34 C33 C32 118.56(17)
C34 C33 H33A 120.7
C32 C33 H33A 120.7
C33 C34 N4 122.86(17)
C33 C34 H34A 118.6
N4 C34 H34A 118.6
C40 C35 C36 115.84(18)
C40 C35 C41 121.3(2)
C36 C35 C41 122.8(2)
C40 C35 Ru1 69.81(11)
C36 C35 Ru1 69.50(11)
C41 C35 Ru1 128.01(14)
C37 C36 C35 122.18(19)
C37 C36 Ru1 73.18(11)
C35 C36 Ru1 72.59(12)
C37 C36 H36A 118.5
C35 C36 H36A 118.5
Ru1 C36 H36A 118.5
C38 C37 C36 120.81(18)
C38 C37 Ru1 73.07(10)
C36 C37 Ru1 69.35(11)
C38 C37 H37A 118.9
C36 C37 H37A 118.9
Ru1 C37 H37A 118.9
C37 C38 C39 118.07(17)
C37 C38 C42 123.48(17)
C39 C38 C42 118.41(17)
C37 C38 Ru1 70.41(10)
C39 C38 Ru1 69.77(10)
C42 C38 Ru1 133.09(12)
C40 C39 C38 119.98(19)
C40 C39 Ru1 69.90(11)
C38 C39 Ru1 72.80(10)
C40 C39 H39A 119.5
C38 C39 H39A 119.5
Ru1 C39 H39A 119.5
C39 C40 C35 123.1(2)
C39 C40 Ru1 72.97(12)
C35 C40 Ru1 72.56(12)
C39 C40 H40A 117.9
C35 C40 H40A 117.9
Ru1 C40 H40A 117.9
C35 C41 H41A 109.5
C35 C41 H41B 109.5
H41A C41 H41B 109.5
C35 C41 H41C 109.5
H41A C41 H41C 109.5
H41B C41 H41C 109.5
C43 C42 C38 115.61(16)
C43 C42 C44 109.46(19)
C38 C42 C44 108.93(16)
C43 C42 H42A 107.5
C38 C42 H42A 107.5
C44 C42 H42A 107.5
C42 C43 H43A 109.5
C42 C43 H43B 109.5
H43A C43 H43B 109.5
C42 C43 H43C 109.5
H43A C43 H43C 109.5
H43B C43 H43C 109.5
C42 C44 H44A 109.5
C42 C44 H44B 109.5
H44A C44 H44B 109.5
C42 C44 H44C 109.5
H44A C44 H44C 109.5
H44B C44 H44C 109.5
C46 C45 C50 118.8(2)
C46 C45 C51 119.5(2)
C50 C45 C51 121.6(2)
C46 C45 Ru2 71.04(12)
C50 C45 Ru2 70.79(12)
C51 C45 Ru2 127.49(14)
C45 C46 C47 120.0(2)
C45 C46 Ru2 72.31(12)
C47 C46 Ru2 70.58(14)
C45 C46 H46A 119.5
C47 C46 H46A 119.5
Ru2 C46 H46A 119.5
C46 C47 C48 123.1(2)
C46 C47 Ru2 72.18(14)
C48 C47 Ru2 73.53(14)
C46 C47 H47A 117.9
C48 C47 H47A 118.0
Ru2 C47 H47A 118.0
C47 C48 C49 115.4(2)
C47 C48 C52 115.7(2)
C49 C48 C52 128.8(2)
C47 C48 Ru2 69.26(13)
C49 C48 Ru2 69.08(13)
C52 C48 Ru2 134.19(16)
C50 C49 C48 122.3(2)
C50 C49 Ru2 72.38(13)
C48 C49 Ru2 73.43(13)
C50 C49 H49A 118.4
C48 C49 H49A 118.4
Ru2 C49 H49A 118.4
C49 C50 C45 120.3(2)
C49 C50 Ru2 70.59(13)
C45 C50 Ru2 71.96(11)
C49 C50 H50A 119.2
C45 C50 H50A 119.2
Ru2 C50 H50A 119.2
C45 C51 H51A 109.5
C45 C51 H51B 109.5
H51A C51 H51B 109.5
C45 C51 H51C 109.5
H51A C51 H51C 109.5
H51B C51 H51C 109.5
C53 C52 C54 102.2(3)
C53 C52 C48 110.3(3)
C54 C52 C48 106.7(2)
C53 C52 H52A 112.3
C54 C52 H52A 112.4
C48 C52 H52A 112.3
C52 C53 H53A 109.5
C52 C53 H53B 109.5
H53A C53 H53B 109.5
C52 C53 H53C 109.5
H53A C53 H53C 109.5
H53B C53 H53C 109.5
C52 C54 H54A 109.4
C52 C54 H54B 109.5
H54A C54 H54B 109.5
C52 C54 H54C 109.4
H54A C54 H54C 109.5
H54B C54 H54C 109.5
N7 C57 C58 178.2(3)
C57 C58 H58A 109.5
C57 C58 H58B 109.5
H58A C58 H58B 109.5
C57 C58 H58C 109.5
H58A C58 H58C 109.5
H58B C58 H58C 109.5
O2 S1 O1 113.72(12)
O2 S1 O3 116.10(12)
O1 S1 O3 115.23(13)
O2 S1 C55 104.08(11)
O1 S1 C55 102.03(12)
O3 S1 C55 103.18(12)
F1 C55 F3 106.0(2)
F1 C55 F2 108.2(2)
F3 C55 F2 108.3(2)
F1 C55 S1 111.34(18)
F3 C55 S1 113.22(17)
F2 C55 S1 109.65(18)
O4 S2 O6 116.7(3)
O4 S2 O5 103.7(3)
O6 S2 O5 106.5(3)
O4 S2 C56 106.81(17)
O6 S2 C56 105.4(2)
O5 S2 C56 118.4(3)
F6 C56 F4 104.1(3)
F6 C56 F5 113.4(4)
F4 C56 F5 98.2(3)
F6 C56 S2 107.8(2)
F4 C56 S2 131.8(3)
F5 C56 S2 101.1(3)
O4' S2' O6' 116.1(2)
O4' S2' O5' 126.0(2)
O6' S2' O5' 112.2(2)
O4' S2' C56' 85.12(19)
O6' S2' C56' 100.74(19)
O5' S2' C56' 108.44(18)
F6' C56' F4' 100.4(3)
F6' C56' F5' 115.1(3)
F4' C56' F5' 107.3(3)
F6' C56' S2' 112.3(3)
F4' C56' S2' 105.3(2)
F5' C56' S2' 114.7(2)

loop_
_geom_bond_atom_site_label_1
_geom_bond_atom_site_label_2
_geom_bond_distance
Ru1 N1 2.0965(14)
Ru1 N2 2.1029(14)
Ru1 C36 2.161(2)
Ru1 C40 2.166(2)
Ru1 C35 2.2017(19)
Ru1 C39 2.2052(19)
Ru1 C37 2.2109(18)
Ru1 C38 2.2451(16)
Ru1 Cl1 2.3953(5)
Ru2 N4 2.0803(14)
Ru2 N5 2.0874(15)
Ru2 C47 2.179(2)
Ru2 C49 2.178(2)
Ru2 C50 2.201(2)
Ru2 C46 2.200(2)
Ru2 C45 2.2160(19)
Ru2 C48 2.235(2)
Ru2 Cl2 2.4064(6)
N1 C5 1.343(2)
N1 C1 1.354(2)
N2 C10 1.334(2)
N2 C6 1.359(2)
N3 C10 1.400(2)
N3 C5 1.413(2)
N3 C11 1.447(2)
N4 C30 1.342(2)
N4 C34 1.366(2)
N5 C25 1.341(2)
N5 C29 1.350(3)
N6 C25 1.410(2)
N6 C30 1.413(2)
N6 C21 1.469(2)
C1 C2 1.360(3)
C1 H1A 0.9300
C2 C3 1.370(3)
C2 H2A 0.9300
C3 C4 1.381(3)
C3 H3A 0.9300
C4 C5 1.378(3)
C4 H4A 0.9300
C6 C7 1.373(3)
C6 H6A 0.9300
C7 C8 1.387(3)
C7 H7A 0.9300
C8 C9 1.361(3)
C8 H8A 0.9300
C9 C10 1.392(2)
C9 H9A 0.9300
C11 C12 1.356(2)
C11 C24 1.447(2)
C12 C13 1.417(3)
C12 H12A 0.9300
C13 C14 1.358(3)
C13 H13A 0.9300
C14 C15 1.423(2)
C14 H14A 0.9300
C15 C16 1.378(2)
C15 C24 1.463(2)
C16 C17 1.386(2)
C16 H16A 0.9300
C17 C18 1.424(3)
C17 C22 1.441(2)
C18 C19 1.348(3)
C18 H18A 0.9300
C19 C20 1.416(3)
C19 H19A 0.9300
C20 C21 1.348(2)
C20 H20A 0.9300
C21 C22 1.431(2)
C22 C23 1.401(2)
C23 C24 1.386(2)
C23 H23A 0.9300
C25 C26 1.390(2)
C26 C27 1.366(3)
C26 H26A 0.9300
C27 C28 1.378(3)
C27 H27A 0.9300
C28 C29 1.364(3)
C28 H28A 0.9300
C29 H29A 0.9300
C30 C31 1.388(3)
C31 C32 1.381(3)
C31 H31A 0.9300
C32 C33 1.397(3)
C32 H32A 0.9300
C33 C34 1.358(3)
C33 H33A 0.9300
C34 H34A 0.9300
C35 C40 1.409(3)
C35 C36 1.417(3)
C35 C41 1.519(3)
C36 C37 1.405(3)
C36 H36A 0.9800
C37 C38 1.397(3)
C37 H37A 0.9800
C38 C39 1.429(3)
C38 C42 1.515(2)
C39 C40 1.392(3)
C39 H39A 0.9800
C40 H40A 0.9800
C41 H41A 0.9600
C41 H41B 0.9600
C41 H41C 0.9600
C42 C43 1.494(3)
C42 C44 1.517(3)
C42 H42A 0.9800
C43 H43A 0.9600
C43 H43B 0.9600
C43 H43C 0.9600
C44 H44A 0.9600
C44 H44B 0.9600
C44 H44C 0.9600
C45 C46 1.389(3)
C45 C50 1.411(3)
C45 C51 1.509(3)
C46 C47 1.398(3)
C46 H46A 0.9800
C47 C48 1.409(3)
C47 H47A 0.9800
C48 C49 1.419(4)
C48 C52 1.547(3)
C49 C50 1.391(4)
C49 H49A 0.9800
C50 H50A 0.9800
C51 H51A 0.9600
C51 H51B 0.9600
C51 H51C 0.9600
C52 C53 1.456(4)
C52 C54 1.494(4)
C52 H52A 0.9800
C53 H53A 0.9600
C53 H53B 0.9600
C53 H53C 0.9600
C54 H54A 0.9600
C54 H54B 0.9600
C54 H54C 0.9600
N7 C57 1.108(3)
C57 C58 1.402(3)
C58 H58A 0.9600
C58 H58B 0.9600
C58 H58C 0.9600
S1 O2 1.4126(18)
S1 O1 1.422(2)
S1 O3 1.4228(18)
S1 C55 1.800(2)
C55 F1 1.273(3)
C55 F3 1.277(3)
C55 F2 1.280(3)
S2 O4 1.402(3)
S2 O6 1.415(3)
S2 O5 1.457(4)
S2 C56 1.781(3)
C56 F6 1.259(4)
C56 F4 1.263(4)
C56 F5 1.276(3)
S2' O4' 1.393(3)
S2' O6' 1.439(3)
S2' O5' 1.455(3)
S2' C56' 1.737(3)
C56' F6' 1.237(4)
C56' F4' 1.247(4)
C56' F5' 1.240(4)

loop_
_geom_torsion_atom_site_label_1
_geom_torsion_atom_site_label_2
_geom_torsion_atom_site_label_3
_geom_torsion_atom_site_label_4
_geom_torsion
N2 Ru1 N1 C5 33.98(13)
C36 Ru1 N1 C5 -107.56(14)
C40 Ru1 N1 C5 -160.04(14)
C35 Ru1 N1 C5 -142.37(14)
C39 Ru1 N1 C5 -78.3(4)
C37 Ru1 N1 C5 -71.56(14)
C38 Ru1 N1 C5 -48.60(17)
Cl1 Ru1 N1 C5 121.65(13)
N2 Ru1 N1 C1 -147.98(14)
C36 Ru1 N1 C1 70.47(15)
C40 Ru1 N1 C1 17.99(19)
C35 Ru1 N1 C1 35.67(15)
C39 Ru1 N1 C1 99.8(4)
C37 Ru1 N1 C1 106.47(14)
C38 Ru1 N1 C1 129.44(14)
Cl1 Ru1 N1 C1 -60.32(14)
N1 Ru1 N2 C10 -45.96(12)
C36 Ru1 N2 C10 37.28(17)
C40 Ru1 N2 C10 145.63(13)
C35 Ru1 N2 C10 115.8(4)
C39 Ru1 N2 C10 123.95(13)
C37 Ru1 N2 C10 55.38(13)
C38 Ru1 N2 C10 88.10(13)
Cl1 Ru1 N2 C10 -130.83(12)
N1 Ru1 N2 C6 149.97(13)
C36 Ru1 N2 C6 -126.79(14)
C40 Ru1 N2 C6 -18.43(16)
C35 Ru1 N2 C6 -48.2(4)
C39 Ru1 N2 C6 -40.11(13)
C37 Ru1 N2 C6 -108.69(13)
C38 Ru1 N2 C6 -75.97(13)
Cl1 Ru1 N2 C6 65.10(12)
N5 Ru2 N4 C30 -44.00(13)
C47 Ru2 N4 C30 37.61(19)
C49 Ru2 N4 C30 141.38(14)
C50 Ru2 N4 C30 118.71(14)
C46 Ru2 N4 C30 51.03(14)
C45 Ru2 N4 C30 82.52(13)
C48 Ru2 N4 C30 122.4(3)
Cl2 Ru2 N4 C30 -131.11(12)
N5 Ru2 N4 C34 148.87(13)
C47 Ru2 N4 C34 -129.52(15)
C49 Ru2 N4 C34 -25.74(16)
C50 Ru2 N4 C34 -48.41(14)
C46 Ru2 N4 C34 -116.10(13)
C45 Ru2 N4 C34 -84.61(13)
C48 Ru2 N4 C34 -44.8(3)
Cl2 Ru2 N4 C34 61.77(12)
N4 Ru2 N5 C25 45.43(14)
C47 Ru2 N5 C25 -99.05(16)
C49 Ru2 N5 C25 -142.70(17)
C50 Ru2 N5 C25 -45.4(3)
C46 Ru2 N5 C25 -62.11(15)
C45 Ru2 N5 C25 -37.08(18)
C48 Ru2 N5 C25 -130.86(15)
Cl2 Ru2 N5 C25 132.30(14)
N4 Ru2 N5 C29 -146.87(16)
C47 Ru2 N5 C29 68.65(17)
C49 Ru2 N5 C29 25.0(2)
C50 Ru2 N5 C29 122.3(3)
C46 Ru2 N5 C29 105.59(16)
C45 Ru2 N5 C29 130.62(16)
C48 Ru2 N5 C29 36.84(18)
Cl2 Ru2 N5 C29 -60.01(15)
C5 N1 C1 C2 2.7(3)
Ru1 N1 C1 C2 -175.43(18)
N1 C1 C2 C3 -2.0(4)
C1 C2 C3 C4 0.0(3)
C2 C3 C4 C5 1.2(3)
C1 N1 C5 C4 -1.5(3)
Ru1 N1 C5 C4 176.53(14)
C1 N1 C5 N3 179.71(16)
Ru1 N1 C5 N3 -2.3(2)
C3 C4 C5 N1 -0.4(3)
C3 C4 C5 N3 178.39(18)
C10 N3 C5 N1 -41.2(2)
C11 N3 C5 N1 145.21(15)
C10 N3 C5 C4 140.02(18)
C11 N3 C5 C4 -33.6(2)
C10 N2 C6 C7 -6.2(3)
Ru1 N2 C6 C7 158.62(15)
N2 C6 C7 C8 -1.1(3)
C6 C7 C8 C9 4.5(3)
C7 C8 C9 C10 -0.6(3)
C6 N2 C10 C9 10.1(2)
Ru1 N2 C10 C9 -153.71(13)
C6 N2 C10 N3 -171.36(14)
Ru1 N2 C10 N3 24.85(19)
C8 C9 C10 N2 -6.9(3)
C8 C9 C10 N3 174.60(16)
C5 N3 C10 N2 28.6(2)
C11 N3 C10 N2 -158.00(14)
C5 N3 C10 C9 -152.88(16)
C11 N3 C10 C9 20.6(2)
C10 N3 C11 C12 100.48(18)
C5 N3 C11 C12 -85.48(18)
C10 N3 C11 C24 -80.58(19)
C5 N3 C11 C24 93.46(18)
N3 C11 C12 C13 -179.90(15)
C24 C11 C12 C13 1.2(3)
C11 C12 C13 C14 0.1(3)
C12 C13 C14 C15 -1.1(3)
C13 C14 C15 C16 179.28(17)
C13 C14 C15 C24 0.9(3)
C14 C15 C16 C17 -179.29(16)
C24 C15 C16 C17 -0.9(2)
C15 C16 C17 C18 178.28(16)
C15 C16 C17 C22 -0.6(3)
C16 C17 C18 C19 179.76(17)
C22 C17 C18 C19 -1.4(3)
C17 C18 C19 C20 0.2(3)
C18 C19 C20 C21 0.2(3)
C19 C20 C21 C22 0.5(3)
C19 C20 C21 N6 178.97(15)
C25 N6 C21 C20 -90.65(18)
C30 N6 C21 C20 96.25(18)
C25 N6 C21 C22 87.84(19)
C30 N6 C21 C22 -85.25(18)
C20 C21 C22 C23 177.86(16)
N6 C21 C22 C23 -0.6(2)
C20 C21 C22 C17 -1.6(2)
N6 C21 C22 C17 180.00(14)
C16 C17 C22 C23 1.4(2)
C18 C17 C22 C23 -177.48(15)
C16 C17 C22 C21 -179.14(15)
C18 C17 C22 C21 2.0(2)
C21 C22 C23 C24 179.85(16)
C17 C22 C23 C24 -0.7(2)
C22 C23 C24 C11 178.94(15)
C22 C23 C24 C15 -0.7(2)
C12 C11 C24 C23 178.99(16)
N3 C11 C24 C23 0.1(2)
C12 C11 C24 C15 -1.3(2)
N3 C11 C24 C15 179.78(14)
C16 C15 C24 C23 1.5(2)
C14 C15 C24 C23 180.00(15)
C16 C15 C24 C11 -178.17(15)
C14 C15 C24 C11 0.3(2)
C29 N5 C25 C26 -8.2(3)
Ru2 N5 C25 C26 159.39(14)
C29 N5 C25 N6 173.12(18)
Ru2 N5 C25 N6 -19.3(2)
C30 N6 C25 N5 -31.2(2)
C21 N6 C25 N5 156.25(15)
C30 N6 C25 C26 150.17(16)
C21 N6 C25 C26 -22.4(2)
N5 C25 C26 C27 3.6(3)
N6 C25 C26 C27 -177.79(17)
C25 C26 C27 C28 3.2(3)
C26 C27 C28 C29 -5.1(4)
C25 N5 C29 C28 6.4(3)
Ru2 N5 C29 C28 -161.9(2)
C27 C28 C29 N5 0.4(4)
C34 N4 C30 C31 4.3(2)
Ru2 N4 C30 C31 -162.61(13)
C34 N4 C30 N6 -176.57(14)
Ru2 N4 C30 N6 16.6(2)
C25 N6 C30 N4 32.8(2)
C21 N6 C30 N4 -154.71(14)
C25 N6 C30 C31 -148.06(16)
C21 N6 C30 C31 24.5(2)
N4 C30 C31 C32 -1.9(3)
N6 C30 C31 C32 178.90(16)
C30 C31 C32 C33 -0.9(3)
C31 C32 C33 C34 1.4(3)
C32 C33 C34 N4 1.0(3)
C30 N4 C34 C33 -3.9(3)
Ru2 N4 C34 C33 163.93(15)
N1 Ru1 C35 C40 -162.44(11)
N2 Ru1 C35 C40 36.5(4)
C36 Ru1 C35 C40 129.29(17)
C39 Ru1 C35 C40 27.94(12)
C37 Ru1 C35 C40 100.47(13)
C38 Ru1 C35 C40 64.69(12)
Cl1 Ru1 C35 C40 -75.86(11)
N1 Ru1 C35 C36 68.26(11)
N2 Ru1 C35 C36 -92.8(4)
C40 Ru1 C35 C36 -129.29(17)
C39 Ru1 C35 C36 -101.35(12)
C37 Ru1 C35 C36 -28.82(11)
C38 Ru1 C35 C36 -64.60(11)
Cl1 Ru1 C35 C36 154.85(10)
N1 Ru1 C35 C41 -47.9(2)
N2 Ru1 C35 C41 151.1(3)
C36 Ru1 C35 C41 -116.2(3)
C40 Ru1 C35 C41 114.5(3)
C39 Ru1 C35 C41 142.5(2)
C37 Ru1 C35 C41 -145.0(2)
C38 Ru1 C35 C41 179.2(2)
Cl1 Ru1 C35 C41 38.7(2)
C40 C35 C36 C37 2.4(3)
C41 C35 C36 C37 179.01(18)
Ru1 C35 C36 C37 56.25(16)
C40 C35 C36 Ru1 -53.81(15)
C41 C35 C36 Ru1 122.76(19)
N1 Ru1 C36 C37 109.62(11)
N2 Ru1 C36 C37 29.29(16)
C40 Ru1 C36 C37 -101.84(13)
C35 Ru1 C36 C37 -132.67(16)
C39 Ru1 C36 C37 -65.07(12)
C38 Ru1 C36 C37 -28.00(11)
Cl1 Ru1 C36 C37 -166.46(8)
N1 Ru1 C36 C35 -117.71(11)
N2 Ru1 C36 C35 161.97(10)
C40 Ru1 C36 C35 30.84(11)
C39 Ru1 C36 C35 67.60(11)
C37 Ru1 C36 C35 132.67(16)
C38 Ru1 C36 C35 104.67(12)
Cl1 Ru1 C36 C35 -33.78(13)
C35 C36 C37 C38 -1.9(3)
Ru1 C36 C37 C38 54.05(15)
C35 C36 C37 Ru1 -55.98(16)
N1 Ru1 C37 C38 151.63(10)
N2 Ru1 C37 C38 65.26(11)
C36 Ru1 C37 C38 -133.38(16)
C40 Ru1 C37 C38 -66.53(12)
C35 Ru1 C37 C38 -104.26(12)
C39 Ru1 C37 C38 -29.72(11)
Cl1 Ru1 C37 C38 -90.0(2)
N1 Ru1 C37 C36 -74.98(12)
N2 Ru1 C37 C36 -161.35(11)
C40 Ru1 C37 C36 66.85(12)
C35 Ru1 C37 C36 29.13(11)
C39 Ru1 C37 C36 103.67(13)
C38 Ru1 C37 C36 133.38(16)
Cl1 Ru1 C37 C36 43.4(2)
C36 C37 C38 C39 0.4(2)
Ru1 C37 C38 C39 52.71(14)
C36 C37 C38 C42 178.30(16)
Ru1 C37 C38 C42 -129.35(16)
C36 C37 C38 Ru1 -52.36(15)
N1 Ru1 C38 C37 -39.73(14)
N2 Ru1 C38 C37 -119.52(11)
C36 Ru1 C38 C37 28.69(11)
C40 Ru1 C38 C37 102.50(12)
C35 Ru1 C38 C37 65.73(12)
C39 Ru1 C38 C37 131.57(16)
Cl1 Ru1 C38 C37 155.79(9)
N1 Ru1 C38 C39 -171.31(11)
N2 Ru1 C38 C39 108.90(12)
C36 Ru1 C38 C39 -102.88(13)
C40 Ru1 C38 C39 -29.07(12)
C35 Ru1 C38 C39 -65.84(12)
C37 Ru1 C38 C39 -131.57(16)
Cl1 Ru1 C38 C39 24.22(15)
N1 Ru1 C38 C42 78.2(2)
N2 Ru1 C38 C42 -1.56(19)
C36 Ru1 C38 C42 146.7(2)
C40 Ru1 C38 C42 -139.5(2)
C35 Ru1 C38 C42 -176.3(2)
C39 Ru1 C38 C42 -110.5(2)
C37 Ru1 C38 C42 118.0(2)
Cl1 Ru1 C38 C42 -86.2(2)
C37 C38 C39 C40 0.6(3)
C42 C38 C39 C40 -177.50(16)
Ru1 C38 C39 C40 53.57(15)
C37 C38 C39 Ru1 -53.01(14)
C42 C38 C39 Ru1 128.94(15)
N1 Ru1 C39 C40 -95.9(4)
N2 Ru1 C39 C40 153.40(12)
C36 Ru1 C39 C40 -66.08(13)
C35 Ru1 C39 C40 -28.29(12)
C37 Ru1 C39 C40 -103.06(13)
C38 Ru1 C39 C40 -132.09(18)
Cl1 Ru1 C39 C40 63.47(12)
N1 Ru1 C39 C38 36.1(4)
N2 Ru1 C39 C38 -74.51(11)
C36 Ru1 C39 C38 66.01(12)
C40 Ru1 C39 C38 132.09(18)
C35 Ru1 C39 C38 103.80(13)
C37 Ru1 C39 C38 29.03(11)
Cl1 Ru1 C39 C38 -164.44(10)
C38 C39 C40 C35 0.1(3)
Ru1 C39 C40 C35 55.00(17)
C38 C39 C40 Ru1 -54.92(15)
C36 C35 C40 C39 -1.5(3)
C41 C35 C40 C39 -178.15(18)
Ru1 C35 C40 C39 -55.18(17)
C36 C35 C40 Ru1 53.66(15)
C41 C35 C40 Ru1 -122.97(18)
N1 Ru1 C40 C39 162.27(11)
N2 Ru1 C40 C39 -36.92(16)
C36 Ru1 C40 C39 102.95(13)
C35 Ru1 C40 C39 133.99(18)
C37 Ru1 C40 C39 65.59(12)
C38 Ru1 C40 C39 29.29(11)
Cl1 Ru1 C40 C39 -120.33(12)
N1 Ru1 C40 C35 28.28(18)
N2 Ru1 C40 C35 -170.92(10)
C36 Ru1 C40 C35 -31.04(11)
C39 Ru1 C40 C35 -133.99(18)
C37 Ru1 C40 C35 -68.40(12)
C38 Ru1 C40 C35 -104.70(13)
Cl1 Ru1 C40 C35 105.68(11)
C37 C38 C42 C43 17.6(2)
C39 C38 C42 C43 -164.43(17)
Ru1 C38 C42 C43 -76.3(2)
C37 C38 C42 C44 -106.1(2)
C39 C38 C42 C44 71.9(2)
Ru1 C38 C42 C44 160.01(18)
N4 Ru2 C45 C46 -123.80(12)
N5 Ru2 C45 C46 -44.67(15)
C47 Ru2 C45 C46 29.35(13)
C49 Ru2 C45 C46 102.57(14)
C50 Ru2 C45 C46 131.29(19)
C48 Ru2 C45 C46 65.72(13)
Cl2 Ru2 C45 C46 154.56(10)
N4 Ru2 C45 C50 104.91(13)
N5 Ru2 C45 C50 -175.96(12)
C47 Ru2 C45 C50 -101.94(15)
C49 Ru2 C45 C50 -28.72(14)
C46 Ru2 C45 C50 -131.29(19)
C48 Ru2 C45 C50 -65.56(14)
Cl2 Ru2 C45 C50 23.28(18)
N4 Ru2 C45 C51 -10.7(2)
N5 Ru2 C45 C51 68.5(2)
C47 Ru2 C45 C51 142.5(2)
C49 Ru2 C45 C51 -144.3(2)
C50 Ru2 C45 C51 -115.6(3)
C46 Ru2 C45 C51 113.1(2)
C48 Ru2 C45 C51 178.9(2)
Cl2 Ru2 C45 C51 -92.3(2)
C50 C45 C46 C47 0.0(3)
C51 C45 C46 C47 -177.1(2)
Ru2 C45 C46 C47 -54.05(18)
C50 C45 C46 Ru2 54.10(17)
C51 C45 C46 Ru2 -123.03(18)
N4 Ru2 C46 C45 61.03(13)
N5 Ru2 C46 C45 144.95(12)
C47 Ru2 C46 C45 -131.98(19)
C49 Ru2 C46 C45 -66.41(13)
C50 Ru2 C46 C45 -29.76(13)
C48 Ru2 C46 C45 -103.86(14)
Cl2 Ru2 C46 C45 -110.6(2)
N4 Ru2 C46 C47 -166.99(12)
N5 Ru2 C46 C47 -83.07(13)
C49 Ru2 C46 C47 65.57(14)
C50 Ru2 C46 C47 102.23(15)
C45 Ru2 C46 C47 131.98(19)
C48 Ru2 C46 C47 28.12(13)
Cl2 Ru2 C46 C47 21.4(3)
C45 C46 C47 C48 -0.7(3)
Ru2 C46 C47 C48 -55.6(2)
C45 C46 C47 Ru2 54.86(18)
N4 Ru2 C47 C46 21.4(2)
N5 Ru2 C47 C46 99.89(13)
C49 Ru2 C47 C46 -103.04(15)
C50 Ru2 C47 C46 -66.11(14)
C45 Ru2 C47 C46 -28.91(12)
C48 Ru2 C47 C46 -133.9(2)
Cl2 Ru2 C47 C46 -173.13(10)
N4 Ru2 C47 C48 155.23(12)
N5 Ru2 C47 C48 -126.24(13)
C49 Ru2 C47 C48 30.83(13)
C50 Ru2 C47 C48 67.76(14)
C46 Ru2 C47 C48 133.9(2)
C45 Ru2 C47 C48 104.96(15)
Cl2 Ru2 C47 C48 -39.26(16)
C46 C47 C48 C49 2.0(3)
Ru2 C47 C48 C49 -52.99(18)
C46 C47 C48 C52 -174.8(2)
Ru2 C47 C48 C52 130.16(19)
C46 C47 C48 Ru2 55.0(2)
N4 Ru2 C48 C47 -104.8(3)
N5 Ru2 C48 C47 60.63(15)
C49 Ru2 C48 C47 -129.4(2)
C50 Ru2 C48 C47 -100.84(15)
C46 Ru2 C48 C47 -28.15(13)
C45 Ru2 C48 C47 -64.19(14)
Cl2 Ru2 C48 C47 150.11(13)
N4 Ru2 C48 C49 24.7(4)
N5 Ru2 C48 C49 -169.95(13)
C47 Ru2 C48 C49 129.4(2)
C50 Ru2 C48 C49 28.58(14)
C46 Ru2 C48 C49 101.28(15)
C45 Ru2 C48 C49 65.23(14)
Cl2 Ru2 C48 C49 -80.47(13)
N4 Ru2 C48 C52 149.0(2)
N5 Ru2 C48 C52 -45.6(3)
C47 Ru2 C48 C52 -106.2(3)
C49 Ru2 C48 C52 124.4(3)
C50 Ru2 C48 C52 153.0(3)
C46 Ru2 C48 C52 -134.4(3)
C45 Ru2 C48 C52 -170.4(3)
Cl2 Ru2 C48 C52 43.9(2)
C47 C48 C49 C50 -2.7(3)
C52 C48 C49 C50 173.6(2)
Ru2 C48 C49 C50 -55.8(2)
C47 C48 C49 Ru2 53.08(19)
C52 C48 C49 Ru2 -130.6(2)
N4 Ru2 C49 C50 -39.34(18)
N5 Ru2 C49 C50 151.00(15)
C47 Ru2 C49 C50 102.22(16)
C46 Ru2 C49 C50 65.29(15)
C45 Ru2 C49 C50 28.88(14)
C48 Ru2 C49 C50 132.8(2)
Cl2 Ru2 C49 C50 -125.01(14)
N4 Ru2 C49 C48 -172.17(11)
N5 Ru2 C49 C48 18.2(2)
C47 Ru2 C49 C48 -30.61(13)
C50 Ru2 C49 C48 -132.8(2)
C46 Ru2 C49 C48 -67.53(14)
C45 Ru2 C49 C48 -103.95(15)
Cl2 Ru2 C49 C48 102.17(13)
C48 C49 C50 C45 2.2(3)
Ru2 C49 C50 C45 -54.09(18)
C48 C49 C50 Ru2 56.3(2)
C46 C45 C50 C49 -0.8(3)
C51 C45 C50 C49 176.3(2)
Ru2 C45 C50 C49 53.46(18)
C46 C45 C50 Ru2 -54.22(17)
C51 C45 C50 Ru2 122.84(19)
N4 Ru2 C50 C49 150.08(15)
N5 Ru2 C50 C49 -121.5(3)
C47 Ru2 C50 C49 -66.23(16)
C46 Ru2 C50 C49 -103.37(16)
C45 Ru2 C50 C49 -132.7(2)
C48 Ru2 C50 C49 -28.91(15)
Cl2 Ru2 C50 C49 60.95(15)
N4 Ru2 C50 C45 -77.24(13)
N5 Ru2 C50 C45 11.2(3)
C47 Ru2 C50 C45 66.45(14)
C49 Ru2 C50 C45 132.7(2)
C46 Ru2 C50 C45 29.31(13)
C48 Ru2 C50 C45 103.76(15)
Cl2 Ru2 C50 C45 -166.37(11)
C47 C48 C52 C53 -152.8(3)
C49 C48 C52 C53 30.9(4)
Ru2 C48 C52 C53 -67.3(3)
C47 C48 C52 C54 96.9(3)
C49 C48 C52 C54 -79.4(4)
Ru2 C48 C52 C54 -177.7(3)
O2 S1 C55 F1 -59.52(19)
O1 S1 C55 F1 -178.04(18)
O3 S1 C55 F1 62.1(2)
O2 S1 C55 F3 59.7(2)
O1 S1 C55 F3 -58.8(2)
O3 S1 C55 F3 -178.61(18)
O2 S1 C55 F2 -179.25(18)
O1 S1 C55 F2 62.2(2)
O3 S1 C55 F2 -57.6(2)
O4 S2 C56 F6 -179.4(3)
O6 S2 C56 F6 55.9(3)
O5 S2 C56 F6 -63.0(4)
O4 S2 C56 F4 51.6(4)
O6 S2 C56 F4 -73.1(4)
O5 S2 C56 F4 168.0(4)
O4 S2 C56 F5 -60.2(3)
O6 S2 C56 F5 175.1(3)
O5 S2 C56 F5 56.2(4)
O4' S2' C56' F6' 46.8(3)
O6' S2' C56' F6' -68.9(3)
O5' S2' C56' F6' 173.1(3)
O4' S2' C56' F4' -61.6(3)
O6' S2' C56' F4' -177.2(3)
O5' S2' C56' F4' 64.8(3)
O4' S2' C56' F5' -179.3(3)
O6' S2' C56' F5' 65.0(3)
O5' S2' C56' F5' -52.9(3)
